data_7244438
loop_
_publ_author_name
'Priola, Emanuele'
'Curetti, Nadia'
'Marabello, Domenica'
'Andreo, Jacopo'
'Giordana, Alessia'
'Andreo, Luca'
'Benna, Piera'
'Freire, Paulo Tarso Cavalcante'
'Benzi, Paola'
'Operti, Lorenza'
'Diana, Eliano'

_publ_section_title
;
 Crystal engineering of aurophilic supramolecular architectures and
 coordination polymers based on butterfly-like copper--dicyanoaurate
 complexes: vapochromism, P--T behaviour and multi-metallic cocrystal
 formation
;
_journal_issue 12
_journal_name_full CrystEngComm
_journal_page_first 2336
_journal_page_last 2348
_journal_paper_doi 10.1039/D1CE00964H
_journal_volume 24
_journal_year 2022
_chemical_formula_moiety 'C23 H16 Au1.5 Cu N7, Au0.5 C N'
_chemical_formula_sum 'C24 H16 Au2 Cu N8'
_chemical_formula_weight 873.92
_space_group_crystal_system triclinic
_space_group_IT_number 2
_space_group_name_Hall '-P 1'
_space_group_name_H-M_alt 'P -1'
_atom_sites_solution_hydrogens geom
_audit_creation_date 2019-11-28
_audit_creation_method
;
Olex2 1.2
(compiled 2018.05.29 svn.r3508 for OlexSys, GUI svn.r5506)
;
_audit_update_record
;
2022-02-15 deposited with the CCDC.	2022-02-17 downloaded from the CCDC.
;
_cell_angle_alpha 97.57(2)
_cell_angle_beta 104.512(19)
_cell_angle_gamma 102.93(2)
_cell_formula_units_Z 2
_cell_length_a 9.688(2)
_cell_length_b 10.331(2)
_cell_length_c 12.372(3)
_cell_measurement_pressure 992
_cell_measurement_reflns_used 642
_cell_measurement_temperature 298.00
_cell_measurement_theta_max 17.029
_cell_measurement_theta_min 1.735
_cell_volume 1145.0(5)
_computing_cell_refinement 'CrysAlisPro 1.171.38.46 (Rigaku OD, 2015)'
_computing_data_collection 'CrysAlisPro 1.171.38.46 (Rigaku OD, 2015)'
_computing_data_reduction 'CrysAlisPro 1.171.38.46 (Rigaku OD, 2015)'
_computing_molecular_graphics 'Olex2 (Dolomanov et al., 2009)'
_computing_publication_material 'Olex2 (Dolomanov et al., 2009)'
_computing_structure_refinement 'ShelXL (Sheldrick, 2015)'
_computing_structure_solution 'ShelXS (Sheldrick, 2008)'
_diffrn_ambient_pressure 992
_diffrn_ambient_temperature 298.00
_diffrn_detector_area_resol_mean 10.2890
_diffrn_measured_fraction_theta_full 0.277
_diffrn_measured_fraction_theta_max 0.277
_diffrn_measurement_device_type 'Xcalibur, Ruby, Gemini ultra'
_diffrn_measurement_method 'four-circle diffractometer'
_diffrn_radiation_type MoK\a
_diffrn_radiation_wavelength 0.71073
_diffrn_reflns_av_R_equivalents 0.1623
_diffrn_reflns_av_unetI/netI 0.1256
_diffrn_reflns_Laue_measured_fraction_full 0.277
_diffrn_reflns_Laue_measured_fraction_max 0.277
_diffrn_reflns_limit_h_max 7
_diffrn_reflns_limit_h_min -7
_diffrn_reflns_limit_k_max 5
_diffrn_reflns_limit_k_min -5
_diffrn_reflns_limit_l_max 10
_diffrn_reflns_limit_l_min -10
_diffrn_reflns_number 1465
_diffrn_reflns_point_group_measured_fraction_full 0.277
_diffrn_reflns_point_group_measured_fraction_max 0.277
_diffrn_reflns_theta_full 17.029
_diffrn_reflns_theta_max 17.029
_diffrn_reflns_theta_min 1.735
_diffrn_source 'fine-focus sealed X-ray tube'
_diffrn_source_type 'Enhance (Mo) X-ray Source'
_exptl_absorpt_coefficient_mu 13.733
_exptl_absorpt_correction_T_max 1.00000
_exptl_absorpt_correction_T_min 0.33829
_exptl_absorpt_correction_type multi-scan
_exptl_absorpt_process_details
;
CrysAlisPro 1.171.38.46 (Rigaku Oxford Diffraction, 2015)
Empirical absorption correction using spherical harmonics,
 implemented in SCALE3 ABSPACK scaling algorithm.
;
_exptl_crystal_colour blue
_exptl_crystal_colour_primary blue
_exptl_crystal_density_diffrn 2.535
_exptl_crystal_description plate
_exptl_crystal_F_000 806
_exptl_crystal_size_max 0.15
_exptl_crystal_size_mid 0.14
_exptl_crystal_size_min 0.11
_refine_diff_density_max 0.673
_refine_diff_density_min -0.662
_refine_diff_density_rms 0.191
_refine_ls_extinction_method none
_refine_ls_goodness_of_fit_ref 1.131
_refine_ls_hydrogen_treatment constr
_refine_ls_matrix_type full
_refine_ls_number_parameters 26
_refine_ls_number_reflns 370
_refine_ls_number_restraints 86
_refine_ls_restrained_S_all 1.808
_refine_ls_R_factor_all 0.1126
_refine_ls_R_factor_gt 0.0994
_refine_ls_shift/su_max 0.000
_refine_ls_shift/su_mean 0.000
_refine_ls_structure_factor_coef Fsqd
_refine_ls_weighting_details 'w=1/[\s^2^(Fo^2^)+(0.1178P)^2^+34.9550P] where P=(Fo^2^+2Fc^2^)/3'
_refine_ls_weighting_scheme calc
_refine_ls_wR_factor_gt 0.2185
_refine_ls_wR_factor_ref 0.2264
_reflns_Friedel_coverage 0.000
_reflns_number_gt 333
_reflns_number_total 370
_reflns_threshold_expression 'I > 2\s(I)'
_cod_data_source_file d1ce00964h2.cif
_cod_data_source_block aucup3
_cod_depositor_comments 'Adding full bibliography for 7244437--7244451.cif.'
_cod_original_cell_volume 1145.0(4)
_cod_database_code 7244438
_shelx_shelxl_version_number 2018/3
_shelx_space_group_comment
;
The symmetry employed for this shelxl refinement is uniquely defined
by the following loop, which should always be used as a source of
symmetry information in preference to the above space-group names.
They are only intended as comments.
;
_shelx_estimated_absorpt_t_max 0.313
_shelx_estimated_absorpt_t_min 0.232
_olex2_refinement_description
;
1. Fixed Uiso
 At 1.2 times of:
  All C(H) groups
2. Restrained distances
 C2-N2
 1.14 with sigma of 0.02
 C4-N4
 1.14 with sigma of 0.02
 C3-N3
 1.14 with sigma of 0.02
 C1-N1
 1.14 with sigma of 0.02
 Au1-N3
 3.1 with sigma of 0.02
 Au1-N4
 3.1 with sigma of 0.02
 Au2-N2
 3.1 with sigma of 0.02
 Au3-N1
 3.1 with sigma of 0.02
 C0AA-C9
 1.38 with sigma of 0.02
 C10-C11
 1.38 with sigma of 0.02
 N5-C10
 1.38 with sigma of 0.02
 C11-C12
 1.38 with sigma of 0.02
 N24-Cu1 = N24-C8 = N24-C23
 1.38 with sigma of 0.02
 C8-N24
 1.38 with sigma of 0.02
 C21-C22
 1.38 with sigma of 0.02
 C22-C23
 1.38 with sigma of 0.02
 C15-N7
 1.38 with sigma of 0.02
 C8-C22
 2.75 with sigma of 0.02
 N24-C21
 2.75 with sigma of 0.02
 C20-C23
 2.75 with sigma of 0.02
 C19-C16
 2.75 with sigma of 0.02
 N7-C17
 2.75 with sigma of 0.02
 C15-C18
 2.75 with sigma of 0.02
 C0AA-C5
 2.75 with sigma of 0.02
 C9-C6
 2.75 with sigma of 0.02
 C7-N6
 2.75 with sigma of 0.02
 C10-C13
 2.75 with sigma of 0.02
 C11-C14
 2.75 with sigma of 0.02
 C12-N5
 2.75 with sigma of 0.02
 Au3-C1
 1.98 with sigma of 0.02
 Au1-C4
 1.98 with sigma of 0.02
 Au2-C2
 1.98 with sigma of 0.02
 Au1-C3
 1.98 with sigma of 0.02
 C10-C9
 1.45 with sigma of 0.02
 C19-C8
 1.45 with sigma of 0.02
 N24-C23
 1.375 with sigma of 0.02
 C23-C22
 1.375 with sigma of 0.02
 C22-C21
 1.375 with sigma of 0.02
 C21-C20
 1.375 with sigma of 0.02
 C20-C8
 1.375 with sigma of 0.02
 C19-N7
 1.375 with sigma of 0.02
 N7-C15
 1.375 with sigma of 0.02
 C16-C15
 1.375 with sigma of 0.02
 C17-C16
 1.375 with sigma of 0.02
 C17-C18
 1.375 with sigma of 0.02
 N6-C5
 1.375 with sigma of 0.02
 C5-C6
 1.375 with sigma of 0.02
 C6-C7
 1.375 with sigma of 0.02
 C7-C0AA
 1.375 with sigma of 0.02
 C9-C0AA
 1.375 with sigma of 0.02
 N6-C9
 1.375 with sigma of 0.02
 C10-N5
 1.375 with sigma of 0.02
 N5-C14
 1.375 with sigma of 0.02
 C14-C13
 1.375 with sigma of 0.02
 C13-C12
 1.375 with sigma of 0.02
 C12-C11
 1.375 with sigma of 0.02
 Cu1-N24
 2.04 with sigma of 0.02
 Cu1-N7
 2.04 with sigma of 0.02
 Cu1-N5
 2.04 with sigma of 0.02
 Cu1-N6
 2.04 with sigma of 0.02
 Cu1-N24 \\sim Cu1-N7 \\sim Cu1-N6 \\sim Cu1-N5
 with sigma of 0.02
3. Restrained planarity
 C13, C14, C12, C11, C10, N5, C9, C0AA, C7, C6, C5, N6
 with sigma of 0.1
 N7, C15, C16, C17, C18, C19, C8, N24, C23, C22, C21, C20
 with sigma of 0.1
4. Uiso/Uaniso restraints and constraints
Cu1 \\sim N7 \\sim N24 \\sim N6 \\sim N5: within 1.7A with sigma of 0.04 and
sigma for terminal atoms of 0.08
5. Others
 Fixed Uiso: N1(0.09906) N2(0.06112) N3(0.03249) N4(0.04984) N5(0.03134)
 N6(0.01871) N7(0.07828) C8(0.0401) C1(0.05) C2(0.05) C3(0.05) C4(0.05)
 C5(0.05) C6(0.05) C7(0.05) C0AA(0.05) C9(0.05) C10(0.05) C11(0.05) C12(0.05)
 C13(0.05) C14(0.05) C15(0.05) C16(0.05) C17(0.05) C18(0.05) C19(0.05)
 C20(0.05) C21(0.05) C22(0.05) C23(0.05) N24(0.05)
 Fixed X: N1(0.675281) N2(0.98438) N3(0.742789) N4(0.55327) N5(0.981629)
 N6(0.7759) N7(0.787189) C8(0.53529) C1(0.80055) C2(1.01221) C3(0.709479)
 C4(0.57804) C5(0.651971) C6(0.66501) C7(0.79958) C0AA(0.922629) C9(0.910439)
 C10(1.0311) C11(1.180161) C12(1.27722) C13(1.21869) C14(1.07152) C15(0.914169)
 C16(0.925261) C17(0.7893) C18(0.65268) C19(0.661441) C20(0.3944) C21(0.29074)
 C22(0.313341) C23(0.4615) N24(0.577089)
 Fixed Y: N1(0.902719) N2(0.78006) N3(0.346649) N4(0.508361) N5(0.31463)
 N6(0.23135) N7(0.061721) C8(0.02044) C1(0.944029) C2(0.681561) C3(0.39624)
 C4(0.50428) C5(0.18383) C6(0.188081) C7(0.24596) C0AA(0.293941) C9(0.289469)
 C10(0.335609) C11(0.397361) C12(0.435989) C13(0.410629) C14(0.350161)
 C15(0.02342) C16(-0.090691) C17(-0.172819) C18(-0.14911) C19(-0.029971) C20(-
 0.048699) C21(0.016669) C22(0.13378) C23(0.191761) N24(0.1345)
 Fixed Z: N1(0.00503) N2(0.44298) N3(0.71285) N4(0.246169) N5(0.909549)
 N6(0.993469) N7(0.744669) C8(0.67899) C1(0.02079) C2(0.46087) C3(0.63723)
 C4(0.341161) C5(1.02772) C6(1.141221) C7(1.221581) C0AA(1.18797) C9(1.074229)
 C10(1.02662) C11(1.076099) C12(1.01485) C13(0.898321) C14(0.84236)
 C15(0.743429) C16(0.67893) C17(0.61281) C18(0.60429) C19(0.67227)
 C20(0.612341) C21(0.631391) C22(0.70916) C23(0.763761) N24(0.764549)
6.a Aromatic/amide H refined with riding coordinates:
 C5(H5), C6(H6), C7(H7), C0AA(H0AA), C11(H11), C12(H12), C13(H13), C14(H14),
 C15(H15), C16(H16), C17(H17), C18(H18), C20(H20), C21(H21), C22(H22), C23(H23)
;
_olex2_submission_special_instructions 'No special instructions were received'

loop_
_space_group_symop_operation_xyz
'x, y, z'
'-x, -y, -z'

loop_
_atom_site_label
_atom_site_type_symbol
_atom_site_fract_x
_atom_site_fract_y
_atom_site_fract_z
_atom_site_U_iso_or_equiv
_atom_site_adp_type
_atom_site_occupancy
_atom_site_site_symmetry_order
_atom_site_calc_flag
_atom_site_refinement_flags_posn
_atom_site_refinement_flags_adp
_atom_site_refinement_flags_occupancy
_atom_site_disorder_assembly
_atom_site_disorder_group
Au1 Au 0.6571(6) 0.4529(8) 0.4887(3) 0.074(14) Uani 1 1 d D . . . .
Au2 Au 1.000000 0.500000 0.500000 0.056(18) Uani 1 2 d DS T P . .
Au3 Au 1.000000 1.000000 0.000000 0.07(2) Uani 1 2 d DS T P . .
Cu1 Cu 0.7704(8) 0.2279(14) 0.8327(7) 0.047(4) Uiso 1 1 d D U . . .
N1 N 0.675281 0.902719 0.005030 0.099 Uiso 1 1 d D . . . .
N2 N 0.984380 0.780060 0.442980 0.061 Uiso 1 1 d D . . . .
N3 N 0.742789 0.346649 0.712850 0.032 Uiso 1 1 d D . . . .
N4 N 0.553270 0.508361 0.246169 0.050 Uiso 1 1 d D . . . .
N5 N 0.981629 0.314630 0.909549 0.031 Uiso 1 1 d D U . . .
N6 N 0.775900 0.231350 0.993469 0.019 Uiso 1 1 d D U . . .
N7 N 0.787189 0.061721 0.744669 0.078 Uiso 1 1 d D U . . .
C8 C 0.535290 0.020440 0.678990 0.040 Uiso 1 1 d D . . . .
C1 C 0.800550 0.944029 0.020790 0.050 Uiso 1 1 d D . . . .
C2 C 1.012211 0.681561 0.460870 0.050 Uiso 1 1 d D . . . .
C3 C 0.709479 0.396240 0.637230 0.050 Uiso 1 1 d D . . . .
C4 C 0.578040 0.504280 0.341161 0.050 Uiso 1 1 d D . . . .
C5 C 0.651971 0.183830 1.027721 0.050 Uiso 1 1 d D . . . .
H5 H 0.559822 0.149004 0.973915 0.060 Uiso 1 1 calc R . . . .
C6 C 0.665010 0.188081 1.141220 0.050 Uiso 1 1 d D . . . .
H6 H 0.582498 0.151667 1.163899 0.060 Uiso 1 1 calc R . . . .
C7 C 0.799580 0.245960 1.221581 0.050 Uiso 1 1 d D . . . .
H7 H 0.807084 0.252539 1.298644 0.060 Uiso 1 1 calc R . . . .
C0AA C 0.922629 0.293941 1.187969 0.050 Uiso 1 1 d D . . . .
H0AA H 1.014444 0.329551 1.242075 0.060 Uiso 1 1 calc R . . . .
C9 C 0.910439 0.289469 1.074230 0.050 Uiso 1 1 d D . . . .
C10 C 1.031101 0.335609 1.026619 0.050 Uiso 1 1 d D . . . .
C11 C 1.180161 0.397361 1.076099 0.050 Uiso 1 1 d D . . . .
H11 H 1.216716 0.413635 1.155069 0.060 Uiso 1 1 calc R . . . .
C12 C 1.277220 0.435989 1.014851 0.050 Uiso 1 1 d D . . . .
H12 H 1.377208 0.477110 1.050271 0.060 Uiso 1 1 calc R . . . .
C13 C 1.218689 0.410629 0.898321 0.050 Uiso 1 1 d D . . . .
H13 H 1.282147 0.435763 0.854894 0.060 Uiso 1 1 calc R . . . .
C14 C 1.071520 0.350161 0.842360 0.050 Uiso 1 1 d D . . . .
H14 H 1.035019 0.334263 0.763403 0.060 Uiso 1 1 calc R . . . .
C15 C 0.914169 0.023420 0.743429 0.050 Uiso 1 1 d D . . . .
H15 H 1.002349 0.081250 0.791648 0.060 Uiso 1 1 calc R . . . .
C16 C 0.925261 -0.090691 0.678930 0.050 Uiso 1 1 d D . . . .
H16 H 1.014603 -0.110322 0.679800 0.060 Uiso 1 1 calc R . . . .
C17 C 0.789300 -0.172819 0.612810 0.050 Uiso 1 1 d D . . . .
H17 H 0.789694 -0.253114 0.569095 0.060 Uiso 1 1 calc R . . . .
C18 C 0.652680 -0.149110 0.604290 0.050 Uiso 1 1 d D . . . .
H18 H 0.564155 -0.207782 0.557393 0.060 Uiso 1 1 calc R . . . .
C19 C 0.661441 -0.029971 0.672270 0.050 Uiso 1 1 d D . . . .
C20 C 0.394400 -0.048699 0.612341 0.050 Uiso 1 1 d D . . . .
H20 H 0.371909 -0.129767 0.560681 0.060 Uiso 1 1 calc R . . . .
C21 C 0.290740 0.016669 0.631391 0.050 Uiso 1 1 d D . . . .
H21 H 0.193822 -0.022911 0.586403 0.060 Uiso 1 1 calc R . . . .
C22 C 0.313341 0.133780 0.709160 0.050 Uiso 1 1 d D . . . .
H22 H 0.237790 0.169188 0.722990 0.060 Uiso 1 1 calc R . . . .
C23 C 0.461500 0.191761 0.763761 0.050 Uiso 1 1 d D . . . .
H23 H 0.486375 0.279918 0.804917 0.060 Uiso 1 1 calc R . . . .
N24 N 0.577089 0.134500 0.764549 0.050 Uiso 1 1 d D U . . .

loop_
_atom_site_aniso_label
_atom_site_aniso_U_11
_atom_site_aniso_U_22
_atom_site_aniso_U_33
_atom_site_aniso_U_23
_atom_site_aniso_U_13
_atom_site_aniso_U_12
Au1 0.049(7) 0.10(2) 0.058(5) -0.014(10) 0.010(5) 0.001(13)
Au2 0.045(9) 0.07(3) 0.048(6) 0.007(13) 0.011(7) 0.013(17)
Au3 0.067(11) 0.06(4) 0.083(8) 0.010(15) 0.025(8) 0.012(19)

loop_
_atom_type_symbol
_atom_type_description
_atom_type_scat_dispersion_real
_atom_type_scat_dispersion_imag
_atom_type_scat_source
C C 0.0033 0.0016 'International Tables Vol C Tables 4.2.6.8 and 6.1.1.4'
H H 0.0000 0.0000 'International Tables Vol C Tables 4.2.6.8 and 6.1.1.4'
Au Au -2.0133 8.8022 'International Tables Vol C Tables 4.2.6.8 and 6.1.1.4'
Cu Cu 0.3201 1.2651 'International Tables Vol C Tables 4.2.6.8 and 6.1.1.4'
N N 0.0061 0.0033 'International Tables Vol C Tables 4.2.6.8 and 6.1.1.4'

loop_
_geom_angle_atom_site_label_1
_geom_angle_atom_site_label_2
_geom_angle_atom_site_label_3
_geom_angle
_geom_angle_site_symmetry_1
_geom_angle_site_symmetry_3
_geom_angle_publ_flag
C3 Au1 Au2 86.5(2) . . ?
C3 Au1 C4 172.6(3) . . ?
C4 Au1 Au2 100.83(14) . . ?
Au1 Au2 Au1 180.0 2_766 . ?
C2 Au2 Au1 92.04(18) . . ?
C2 Au2 Au1 87.96(18) . 2_766 ?
C2 Au2 Au1 92.04(18) 2_766 2_766 ?
C2 Au2 Au1 87.96(18) 2_766 . ?
C2 Au2 C2 180.0 . 2_766 ?
C1 Au3 C1 180.0 2_775 . ?
N5 Cu1 N3 97.4(5) . . ?
N5 Cu1 N6 79.1(3) . . ?
N5 Cu1 N7 99.3(5) . . ?
N6 Cu1 N3 139.9(7) . . ?
N7 Cu1 N3 102.2(4) . . ?
N7 Cu1 N6 117.8(9) . . ?
N24 Cu1 N3 86.6(5) . . ?
N24 Cu1 N5 175.3(10) . . ?
N24 Cu1 N6 99.3(4) . . ?
N24 Cu1 N7 77.5(3) . . ?
C3 N3 Cu1 169.48(19) . . ?
C10 N5 Cu1 118.7(3) . . ?
C14 N5 Cu1 117.5(3) . . ?
C14 N5 C10 123.775(18) . . ?
C5 N6 Cu1 123.32(19) . . ?
C9 N6 Cu1 117.07(19) . . ?
C9 N6 C5 119.558(18) . . ?
C15 N7 Cu1 127.7(2) . . ?
C15 N7 C19 112.784(18) . . ?
C19 N7 Cu1 119.5(2) . . ?
C20 C8 C19 121.149(17) . . ?
C20 C8 N24 127.824(19) . . ?
N24 C8 C19 110.812(19) . . ?
N1 C1 Au3 163.607(6) . . ?
N2 C2 Au2 162.391(5) . . ?
N3 C3 Au1 169.3(2) . . ?
N4 C4 Au1 160.3(2) . . ?
C6 C5 N6 119.91(2) . . ?
C5 C6 C7 120.267(18) . . ?
C0AA C7 C6 119.914(18) . . ?
C7 C0AA C9 120.05(2) . . ?
N6 C9 C10 113.844(19) . . ?
C0AA C9 N6 120.148(18) . . ?
C0AA C9 C10 125.933(18) . . ?
N5 C10 C9 111.24(2) . . ?
N5 C10 C11 116.25(2) . . ?
C11 C10 C9 132.485(15) . . ?
C12 C11 C10 123.481(17) . . ?
C11 C12 C13 116.465(19) . . ?
C12 C13 C14 123.720(19) . . ?
N5 C14 C13 116.306(18) . . ?
C16 C15 N7 127.31(2) . . ?
C15 C16 C17 112.55(2) . . ?
C16 C17 C18 127.225(15) . . ?
C19 C18 C17 112.78(2) . . ?
N7 C19 C8 108.324(18) . . ?
C18 C19 N7 127.321(17) . . ?
C18 C19 C8 124.355(18) . . ?
C8 C20 C21 111.904(19) . . ?
C20 C21 C22 127.880(17) . . ?
C23 C22 C21 111.73(2) . . ?
N24 C23 C22 127.626(15) . . ?
C8 N24 Cu1 122.5(3) . . ?
C23 N24 Cu1 122.8(5) . . ?
C23 N24 C8 111.285(19) . . ?

loop_
_geom_bond_atom_site_label_1
_geom_bond_atom_site_label_2
_geom_bond_distance
_geom_bond_site_symmetry_2
_geom_bond_publ_flag
Au1 Au2 3.212(6) . ?
Au1 C3 1.981(7) . ?
Au1 C4 1.984(7) . ?
Au2 C2 1.9838(4) . ?
Au2 C2 1.9838(4) 2_766 ?
Au3 C1 1.9805(4) 2_775 ?
Au3 C1 1.9805(4) . ?
Cu1 N3 2.050(16) . ?
Cu1 N5 1.968(7) . ?
Cu1 N6 1.971(10) . ?
Cu1 N7 1.970(12) . ?
Cu1 N24 1.826(6) . ?
N1 C1 1.1492(3) . ?
N2 C2 1.1443(2) . ?
N3 C3 1.1362(3) . ?
N4 C4 1.1475(3) . ?
N5 C10 1.3775(4) . ?
N5 C14 1.3727(3) . ?
N6 C5 1.3813(3) . ?
N6 C9 1.3772(4) . ?
N7 C15 1.3769(3) . ?
N7 C19 1.3773(5) . ?
C8 C19 1.4478(3) . ?
C8 C20 1.3776(4) . ?
C8 N24 1.3842(4) . ?
C5 C6 1.3719(4) . ?
C6 C7 1.3750(4) . ?
C7 C0AA 1.3704(3) . ?
C0AA C9 1.3760(3) . ?
C9 C10 1.4527(3) . ?
C10 C11 1.3816(4) . ?
C11 C12 1.3735(3) . ?
C12 C13 1.3759(4) . ?
C13 C14 1.3766(4) . ?
C15 C16 1.3747(3) . ?
C16 C17 1.3788(5) . ?
C17 C18 1.3802(3) . ?
C18 C19 1.3690(3) . ?
C20 C21 1.3785(3) . ?
C21 C22 1.3808(4) . ?
C22 C23 1.3777(4) . ?
C23 N24 1.3772(3) . ?
